data_7207536
loop_
_publ_author_name
'Moragues-Bartolome, Alaina M.'
'Jones, William'
'Cruz-Cabeza, Aurora J.'

_publ_section_title
;
 Synthon preferences in cocrystals of cis-carboxamides:carboxylic acids
;
_journal_issue 7
_journal_name_full CrystEngComm
_journal_page_first 2552
_journal_paper_doi 10.1039/c2ce06241k
_journal_volume 14
_journal_year 2012
_chemical_formula_moiety 'C7 H5 N O4, C5 H9 N O'
_chemical_formula_sum 'C12 H14 N2 O5'
_chemical_formula_weight 266.25
_chemical_name_systematic
;
?
;
_space_group_IT_number 2
_symmetry_cell_setting triclinic
_symmetry_space_group_name_Hall '-P 1'
_symmetry_space_group_name_H-M 'P -1'
_atom_sites_solution_hydrogens geom
_atom_sites_solution_primary direct
_atom_sites_solution_secondary difmap
_audit_creation_method SHELXL-97
_cell_angle_alpha 93.855(1)
_cell_angle_beta 97.257(1)
_cell_angle_gamma 101.429(1)
_cell_formula_units_Z 2
_cell_length_a 6.6109(1)
_cell_length_b 6.9719(2)
_cell_length_c 13.9678(3)
_cell_measurement_reflns_used 6626
_cell_measurement_temperature 180(2)
_cell_measurement_theta_max 29.13
_cell_measurement_theta_min 1.00
_cell_volume 623.14(2)
_computing_cell_refinement 'HKL Scalepack (Otwinowski & Minor 1997)'
_computing_data_collection 'Collect (Nonius B.V. 1998)'
_computing_data_reduction
;
HKL Denzo and Scalepack (Otwinowski & Minor 1997)
;
_computing_publication_material 'SHELXL-97 (Sheldrick 1997)'
_computing_structure_refinement 'SHELXL-97 (Sheldrick 1997)'
_computing_structure_solution 'SIR-92 (Altomare et al. 1994)'
_diffrn_ambient_temperature 180(2)
_diffrn_measured_fraction_theta_full 0.991
_diffrn_measured_fraction_theta_max 0.991
_diffrn_measurement_device_type 'Nonius Kappa CCD'
_diffrn_measurement_method 'Thin slice \w and \f scans'
_diffrn_radiation_source 'fine-focus sealed tube'
_diffrn_radiation_type MoK\a
_diffrn_radiation_wavelength 0.71073
_diffrn_reflns_av_R_equivalents 0.0222
_diffrn_reflns_av_sigmaI/netI 0.0274
_diffrn_reflns_limit_h_max 8
_diffrn_reflns_limit_h_min -9
_diffrn_reflns_limit_k_max 9
_diffrn_reflns_limit_k_min -9
_diffrn_reflns_limit_l_max 19
_diffrn_reflns_limit_l_min -19
_diffrn_reflns_number 10652
_diffrn_reflns_theta_full 29.11
_diffrn_reflns_theta_max 29.11
_diffrn_reflns_theta_min 3.69
_exptl_absorpt_coefficient_mu 0.112
_exptl_absorpt_correction_T_max 0.988
_exptl_absorpt_correction_T_min 0.945
_exptl_absorpt_correction_type multi-scan
_exptl_absorpt_process_details
;
multi-scan from symmetry-related measurements
Sortav (Blessing 1995)
;
_exptl_crystal_colour colourless
_exptl_crystal_density_diffrn 1.419
_exptl_crystal_density_method 'not measured'
_exptl_crystal_description block
_exptl_crystal_F_000 280
_exptl_crystal_size_max 0.46
_exptl_crystal_size_mid 0.21
_exptl_crystal_size_min 0.05
_refine_diff_density_max 0.536
_refine_diff_density_min -0.218
_refine_diff_density_rms 0.042
_refine_ls_extinction_method none
_refine_ls_goodness_of_fit_ref 1.061
_refine_ls_hydrogen_treatment mixed
_refine_ls_matrix_type full
_refine_ls_number_parameters 175
_refine_ls_number_reflns 3314
_refine_ls_number_restraints 0
_refine_ls_restrained_S_all 1.061
_refine_ls_R_factor_all 0.0563
_refine_ls_R_factor_gt 0.0460
_refine_ls_shift/su_max 0.000
_refine_ls_shift/su_mean 0.000
_refine_ls_structure_factor_coef Fsqd
_refine_ls_weighting_details 'calc w=1/[\s^2^(Fo^2^)+(0.0549P)^2^+0.2132P] where P=(Fo^2^+2Fc^2^)/3'
_refine_ls_weighting_scheme calc
_refine_ls_wR_factor_gt 0.1197
_refine_ls_wR_factor_ref 0.1275
_reflns_number_gt 2733
_reflns_number_total 3314
_reflns_threshold_expression >2sigma(I)
_cod_data_source_file c2ce06241k.txt
_cod_data_source_block 2h
_cod_original_sg_symbol_H-M P-1
_cod_database_code 7207536

loop_
_symmetry_equiv_pos_as_xyz
'x, y, z'
'-x, -y, -z'

loop_
_atom_site_label
_atom_site_type_symbol
_atom_site_fract_x
_atom_site_fract_y
_atom_site_fract_z
_atom_site_U_iso_or_equiv
_atom_site_adp_type
_atom_site_occupancy
_atom_site_symmetry_multiplicity
_atom_site_calc_flag
_atom_site_refinement_flags
C1 C 0.7239(2) 0.5238(2) 0.17934(10) 0.0369(3) Uani 1 1 d .
H1A H 0.8223 0.4986 0.2343 0.044 Uiso 1 1 calc R
H1B H 0.6119 0.4046 0.1626 0.044 Uiso 1 1 calc R
C2 C 0.6303(3) 0.6943(2) 0.20969(11) 0.0425(3) Uani 1 1 d .
H2A H 0.5332 0.6536 0.2566 0.051 Uiso 1 1 calc R
H2B H 0.7423 0.8034 0.2424 0.051 Uiso 1 1 calc R
C3 C 0.5151(3) 0.7645(3) 0.12388(12) 0.0466(4) Uani 1 1 d .
H3A H 0.4542 0.8759 0.1456 0.056 Uiso 1 1 calc R
H3B H 0.3997 0.6571 0.0924 0.056 Uiso 1 1 calc R
C4 C 0.6637(2) 0.8301(2) 0.05094(10) 0.0368(3) Uani 1 1 d .
H4A H 0.5799 0.8390 -0.0119 0.044 Uiso 1 1 calc R
H4B H 0.7463 0.9634 0.0741 0.044 Uiso 1 1 calc R
C5 C 0.8110(2) 0.69618(19) 0.03486(9) 0.0311(3) Uani 1 1 d .
N6 N 0.8343(2) 0.56247(17) 0.09576(8) 0.0347(3) Uani 1 1 d .
H6 H 0.9251 0.4895 0.0851 0.042 Uiso 1 1 calc R
O7 O 0.91272(18) 0.71205(15) -0.03554(7) 0.0409(3) Uani 1 1 d .
C8 C 0.24003(18) 0.86116(17) 0.50543(8) 0.0245(2) Uani 1 1 d .
C9 C 0.26144(19) 1.06292(18) 0.52048(9) 0.0261(2) Uani 1 1 d .
H9 H 0.2871 1.1278 0.5842 0.031 Uiso 1 1 calc R
C10 C 0.24444(19) 1.16742(17) 0.44003(9) 0.0265(2) Uani 1 1 d .
H10 H 0.2587 1.3060 0.4483 0.032 Uiso 1 1 calc R
C11 C 0.20652(18) 1.07049(17) 0.34695(8) 0.0245(2) Uani 1 1 d .
C12 C 0.1873(2) 0.86743(18) 0.33414(9) 0.0268(2) Uani 1 1 d .
H12 H 0.1629 0.8020 0.2706 0.032 Uiso 1 1 calc R
C13 C 0.20352(19) 0.76053(17) 0.41396(9) 0.0272(2) Uani 1 1 d .
H13 H 0.1900 0.6220 0.4061 0.033 Uiso 1 1 calc R
N14 N 0.25958(17) 0.74951(16) 0.59103(8) 0.0304(2) Uani 1 1 d .
O15 O 0.28903(19) 0.83993(16) 0.67139(7) 0.0428(3) Uani 1 1 d .
O16 O 0.2470(2) 0.57217(15) 0.57768(8) 0.0484(3) Uani 1 1 d .
C17 C 0.1840(2) 1.19007(18) 0.26205(9) 0.0280(3) Uani 1 1 d .
O18 O 0.1900(2) 1.36498(14) 0.27184(7) 0.0435(3) Uani 1 1 d .
O19 O 0.15673(18) 1.08460(14) 0.17780(7) 0.0376(2) Uani 1 1 d .
H19 H 0.137(3) 1.170(3) 0.1264(13) 0.045 Uiso 1 1 d .

loop_
_atom_site_aniso_label
_atom_site_aniso_U_11
_atom_site_aniso_U_22
_atom_site_aniso_U_33
_atom_site_aniso_U_23
_atom_site_aniso_U_13
_atom_site_aniso_U_12
C1 0.0494(8) 0.0377(7) 0.0269(6) 0.0089(5) 0.0119(6) 0.0113(6)
C2 0.0495(9) 0.0487(8) 0.0346(7) 0.0046(6) 0.0173(6) 0.0152(7)
C3 0.0477(9) 0.0549(9) 0.0435(8) 0.0054(7) 0.0110(7) 0.0231(7)
C4 0.0482(8) 0.0372(7) 0.0315(7) 0.0067(5) 0.0067(6) 0.0222(6)
C5 0.0449(7) 0.0306(6) 0.0219(5) 0.0046(4) 0.0063(5) 0.0163(5)
N6 0.0516(7) 0.0345(6) 0.0269(5) 0.0108(4) 0.0140(5) 0.0226(5)
O7 0.0646(7) 0.0429(6) 0.0275(5) 0.0148(4) 0.0183(5) 0.0295(5)
C8 0.0234(5) 0.0281(6) 0.0238(5) 0.0067(4) 0.0055(4) 0.0068(4)
C9 0.0267(6) 0.0288(6) 0.0235(5) 0.0008(4) 0.0051(4) 0.0071(4)
C10 0.0287(6) 0.0239(5) 0.0285(6) 0.0030(4) 0.0065(5) 0.0080(4)
C11 0.0255(5) 0.0250(5) 0.0252(6) 0.0048(4) 0.0064(4) 0.0079(4)
C12 0.0311(6) 0.0258(6) 0.0240(5) 0.0021(4) 0.0046(5) 0.0070(4)
C13 0.0311(6) 0.0226(5) 0.0283(6) 0.0037(4) 0.0049(5) 0.0059(4)
N14 0.0335(6) 0.0322(5) 0.0272(5) 0.0081(4) 0.0069(4) 0.0077(4)
O15 0.0621(7) 0.0432(6) 0.0245(5) 0.0061(4) 0.0067(4) 0.0128(5)
O16 0.0810(8) 0.0297(5) 0.0366(6) 0.0110(4) 0.0084(5) 0.0143(5)
C17 0.0319(6) 0.0269(6) 0.0282(6) 0.0070(4) 0.0082(5) 0.0093(5)
O18 0.0713(8) 0.0274(5) 0.0360(5) 0.0083(4) 0.0104(5) 0.0165(5)
O19 0.0608(7) 0.0323(5) 0.0241(4) 0.0074(4) 0.0073(4) 0.0183(4)

loop_
_atom_type_symbol
_atom_type_description
_atom_type_scat_dispersion_real
_atom_type_scat_dispersion_imag
_atom_type_scat_source
C C 0.0033 0.0016 'International Tables Vol C Tables 4.2.6.8 and 6.1.1.4'
H H 0.0000 0.0000 'International Tables Vol C Tables 4.2.6.8 and 6.1.1.4'
N N 0.0061 0.0033 'International Tables Vol C Tables 4.2.6.8 and 6.1.1.4'
O O 0.0106 0.0060 'International Tables Vol C Tables 4.2.6.8 and 6.1.1.4'

loop_
_geom_angle_atom_site_label_1
_geom_angle_atom_site_label_2
_geom_angle_atom_site_label_3
_geom_angle
N6 C1 C2 111.54(11)
N6 C1 H1A 109.3
C2 C1 H1A 109.3
N6 C1 H1B 109.3
C2 C1 H1B 109.3
H1A C1 H1B 108.0
C3 C2 C1 111.10(12)
C3 C2 H2A 109.4
C1 C2 H2A 109.4
C3 C2 H2B 109.4
C1 C2 H2B 109.4
H2A C2 H2B 108.0
C2 C3 C4 110.13(13)
C2 C3 H3A 109.6
C4 C3 H3A 109.6
C2 C3 H3B 109.6
C4 C3 H3B 109.6
H3A C3 H3B 108.1
C5 C4 C3 114.31(11)
C5 C4 H4A 108.7
C3 C4 H4A 108.7
C5 C4 H4B 108.7
C3 C4 H4B 108.7
H4A C4 H4B 107.6
O7 C5 N6 120.19(12)
O7 C5 C4 120.35(11)
N6 C5 C4 119.46(11)
C5 N6 C1 126.40(11)
C5 N6 H6 116.8
C1 N6 H6 116.8
C9 C8 C13 122.94(11)
C9 C8 N14 118.23(10)
C13 C8 N14 118.82(10)
C10 C9 C8 118.10(11)
C10 C9 H9 120.9
C8 C9 H9 120.9
C9 C10 C11 120.40(11)
C9 C10 H10 119.8
C11 C10 H10 119.8
C12 C11 C10 120.15(11)
C12 C11 C17 121.52(11)
C10 C11 C17 118.32(10)
C13 C12 C11 120.16(11)
C13 C12 H12 119.9
C11 C12 H12 119.9
C8 C13 C12 118.23(11)
C8 C13 H13 120.9
C12 C13 H13 120.9
O16 N14 O15 123.67(11)
O16 N14 C8 118.21(11)
O15 N14 C8 118.11(11)
O18 C17 O19 124.51(11)
O18 C17 C11 122.44(11)
O19 C17 C11 113.05(10)
C17 O19 H19 108.5(10)

loop_
_geom_bond_atom_site_label_1
_geom_bond_atom_site_label_2
_geom_bond_distance
C1 N6 1.4656(16)
C1 C2 1.505(2)
C1 H1A 0.9900
C1 H1B 0.9900
C2 C3 1.501(2)
C2 H2A 0.9900
C2 H2B 0.9900
C3 C4 1.533(2)
C3 H3A 0.9900
C3 H3B 0.9900
C4 C5 1.5030(18)
C4 H4A 0.9900
C4 H4B 0.9900
C5 O7 1.2584(15)
C5 N6 1.3216(16)
N6 H6 0.8800
C8 C9 1.3844(17)
C8 C13 1.3847(17)
C8 N14 1.4758(15)
C9 C10 1.3844(17)
C9 H9 0.9500
C10 C11 1.3936(16)
C10 H10 0.9500
C11 C12 1.3933(16)
C11 C17 1.5036(16)
C12 C13 1.3868(16)
C12 H12 0.9500
C13 H13 0.9500
N14 O16 1.2225(15)
N14 O15 1.2233(15)
C17 O18 1.2102(15)
C17 O19 1.3174(15)
O19 H19 0.977(18)

loop_
_geom_torsion_atom_site_label_1
_geom_torsion_atom_site_label_2
_geom_torsion_atom_site_label_3
_geom_torsion_atom_site_label_4
_geom_torsion
N6 C1 C2 C3 47.30(18)
C1 C2 C3 C4 -59.65(18)
C2 C3 C4 C5 42.34(19)
C3 C4 C5 O7 166.59(14)
C3 C4 C5 N6 -14.0(2)
O7 C5 N6 C1 -178.56(14)
C4 C5 N6 C1 2.0(2)
C2 C1 N6 C5 -18.8(2)
C13 C8 C9 C10 0.29(18)
N14 C8 C9 C10 179.57(11)
C8 C9 C10 C11 0.09(17)
C9 C10 C11 C12 -0.58(18)
C9 C10 C11 C17 178.49(11)
C10 C11 C12 C13 0.69(18)
C17 C11 C12 C13 -178.35(11)
C9 C8 C13 C12 -0.18(18)
N14 C8 C13 C12 -179.46(11)
C11 C12 C13 C8 -0.31(18)
C9 C8 N14 O16 -177.82(12)
C13 C8 N14 O16 1.49(17)
C9 C8 N14 O15 1.66(17)
C13 C8 N14 O15 -179.04(11)
C12 C11 C17 O18 176.25(13)
C10 C11 C17 O18 -2.80(19)
C12 C11 C17 O19 -3.44(17)
C10 C11 C17 O19 177.51(11)
